data_4511385
loop_
_publ_author_name
'Medishetty, Raghavender'
'Tandiana, Rika'
'Vittal, Jagadese J.'

_publ_section_title
;
 Stepwise Host--Guest [2 + 2] Photoreaction in a Hydrogen-Bonded
 One-Dimensional Coordination Polymer to a Two-Dimensional Layered
 Structure
;
_journal_issue 7
_journal_name_full 'Crystal Growth &amp; Design'
_journal_page_first 3186
_journal_paper_doi 10.1021/cg500641m
_journal_volume 14
_journal_year 2014
_chemical_formula_sum 'C37 H33 Cd N5 O10'
_chemical_formula_weight 820.08
_chemical_name_systematic
; 
 ? 
;
_space_group_IT_number 61
_symmetry_cell_setting orthorhombic
_symmetry_space_group_name_Hall '-P 2ac 2ab'
_symmetry_space_group_name_H-M 'P b c a'
_atom_sites_solution_hydrogens geom
_atom_sites_solution_primary direct
_atom_sites_solution_secondary difmap
_audit_creation_method SHELXL-97
_cell_angle_alpha 90.00
_cell_angle_beta 90.00
_cell_angle_gamma 90.00
_cell_formula_units_Z 8
_cell_length_a 11.7447(11)
_cell_length_b 21.5208(19)
_cell_length_c 28.109(3)
_cell_measurement_reflns_used 856
_cell_measurement_temperature 100(2)
_cell_measurement_theta_max 25.44
_cell_measurement_theta_min 2.45
_cell_volume 7104.7(12)
_computing_cell_refinement 'Bruker SMART'
_computing_data_collection 'Bruker SMART'
_computing_data_reduction 'Bruker SAINT'
_computing_molecular_graphics 'Bruker SHELXTL'
_computing_publication_material 'Bruker SHELXTL'
_computing_structure_refinement 'SHELXL-97 (Sheldrick, 2008)'
_computing_structure_solution 'SHELXS-97 (Sheldrick, 2008)'
_diffrn_ambient_temperature 100(2)
_diffrn_measured_fraction_theta_full 1.000
_diffrn_measured_fraction_theta_max 1.000
_diffrn_measurement_device_type 'CCD area detector'
_diffrn_measurement_method 'phi and omega scans'
_diffrn_radiation_monochromator graphite
_diffrn_radiation_source 'fine-focus sealed tube'
_diffrn_radiation_type MoK\a
_diffrn_radiation_wavelength 0.71073
_diffrn_reflns_av_R_equivalents 0.0879
_diffrn_reflns_av_sigmaI/netI 0.0590
_diffrn_reflns_limit_h_max 15
_diffrn_reflns_limit_h_min -15
_diffrn_reflns_limit_k_max 27
_diffrn_reflns_limit_k_min -27
_diffrn_reflns_limit_l_max 21
_diffrn_reflns_limit_l_min -36
_diffrn_reflns_number 48823
_diffrn_reflns_theta_full 27.50
_diffrn_reflns_theta_max 27.50
_diffrn_reflns_theta_min 2.10
_exptl_absorpt_coefficient_mu 0.681
_exptl_absorpt_correction_T_max 0.9475
_exptl_absorpt_correction_T_min 0.7916
_exptl_absorpt_correction_type multi-scan
_exptl_absorpt_process_details 'SADABS (sheldrick, 2011)'
_exptl_crystal_colour Yellow
_exptl_crystal_density_diffrn 1.533
_exptl_crystal_density_meas ?
_exptl_crystal_density_method 'not measured'
_exptl_crystal_description Plate
_exptl_crystal_F_000 3344
_exptl_crystal_size_max 0.36
_exptl_crystal_size_mid 0.20
_exptl_crystal_size_min 0.08
_refine_diff_density_max 1.345
_refine_diff_density_min -1.254
_refine_diff_density_rms 0.112
_refine_ls_extinction_method none
_refine_ls_goodness_of_fit_ref 1.089
_refine_ls_hydrogen_treatment mixed
_refine_ls_matrix_type full
_refine_ls_number_parameters 486
_refine_ls_number_reflns 8162
_refine_ls_number_restraints 2
_refine_ls_restrained_S_all 1.089
_refine_ls_R_factor_all 0.0767
_refine_ls_R_factor_gt 0.0547
_refine_ls_shift/su_max 0.002
_refine_ls_shift/su_mean 0.000
_refine_ls_structure_factor_coef Fsqd
_refine_ls_weighting_details 'calc w=1/[\s^2^(Fo^2^)+(0.0435P)^2^+5.8650P] where P=(Fo^2^+2Fc^2^)/3'
_refine_ls_weighting_scheme calc
_refine_ls_wR_factor_gt 0.1057
_refine_ls_wR_factor_ref 0.1136
_reflns_number_gt 6328
_reflns_number_total 8162
_reflns_threshold_expression >2sigma(I)
_cod_data_source_file cg500641m_si_002.cif
_cod_data_source_block compound_4
_cod_depositor_comments
;
The following automatic conversions were performed:

'_symmetry_cell_setting' value 'Orthorhombic' changed to
'orthorhombic' according to
/usr/data/users/saulius/crontab/automatic-downloads/rss-feeds/ACS/lib/dictionaries/cif_core.dic
dictionary named 'cif_core.dic' version 2.4.2 from
2011-04-26.

'_exptl_absorpt_correction_type' value 'Multi-scan'
changed to 'multi-scan' according to
/usr/data/users/saulius/crontab/automatic-downloads/rss-feeds/ACS/lib/dictionaries/cif_core.dic
dictionary named 'cif_core.dic' version 2.4.2 from 2011-04-26.

Automatic conversion script
Id: cif_fix_values 2281 2013-09-26 08:29:07Z andrius 

 Adding full bibliography for 4511383--4511385.cif.

The following automatic conversions were performed:

'_exptl_crystal_density_meas' value 'Not Measured' was changed to '?'
- the value is perceived as not measured.

Automatic conversion script
Id: cif_fix_values 3008 2015-01-20 13:52:24Z robertas 
;
_cod_original_cell_volume 7104.7(11)
_cod_original_sg_symbol_H-M Pbca
_cod_database_code 4511385

loop_
_symmetry_equiv_pos_as_xyz
'x, y, z'
'-x+1/2, -y, z+1/2'
'-x, y+1/2, -z+1/2'
'x+1/2, -y+1/2, -z'
'-x, -y, -z'
'x-1/2, y, -z-1/2'
'x, -y-1/2, z-1/2'
'-x-1/2, y-1/2, z'

loop_
_atom_site_label
_atom_site_type_symbol
_atom_site_fract_x
_atom_site_fract_y
_atom_site_fract_z
_atom_site_U_iso_or_equiv
_atom_site_adp_type
_atom_site_occupancy
_atom_site_symmetry_multiplicity
_atom_site_calc_flag
_atom_site_refinement_flags
Cd1 Cd 0.36321(2) 0.603036(11) 0.256799(9) 0.01110(8) Uani 1 1 d .
O1 O 0.3241(2) 0.49609(11) 0.25301(10) 0.0201(6) Uani 1 1 d .
O2 O 0.4949(2) 0.52362(11) 0.22762(9) 0.0159(5) Uani 1 1 d .
O3 O 0.5132(2) 0.68289(11) 0.24400(9) 0.0164(5) Uani 1 1 d .
O4 O 0.3460(2) 0.70989(11) 0.27395(9) 0.0144(5) Uani 1 1 d .
O5 O 0.1788(2) 0.60415(12) 0.28811(10) 0.0174(5) Uani 1 1 d D
H9A H 0.136(3) 0.6329(13) 0.2819(15) 0.021 Uiso 1 1 d D
H9B H 0.137(3) 0.5749(13) 0.2818(15) 0.021 Uiso 1 1 d D
O6 O 0.8898(3) 0.4904(2) 0.47276(13) 0.0532(10) Uani 1 1 d .
O7 O 0.9153(4) 0.41413(19) 0.52215(16) 0.0702(13) Uani 1 1 d .
O8 O 0.4498(3) 0.72415(18) -0.04880(11) 0.0476(10) Uani 1 1 d .
O9 O 0.4431(3) 0.72826(18) -0.12455(11) 0.0443(9) Uani 1 1 d .
N1 N 0.4420(3) 0.58743(13) 0.33210(11) 0.0168(7) Uani 1 1 d .
N2 N 0.8747(4) 0.4647(2) 0.51146(18) 0.0503(12) Uani 1 1 d .
N3 N 0.3097(3) 0.63023(14) 0.18004(11) 0.0152(6) Uani 1 1 d .
N4 N 0.3969(3) 0.72646(18) -0.08599(12) 0.0287(8) Uani 1 1 d .
C1 C 0.3894(3) 0.61178(18) 0.36988(14) 0.0216(9) Uani 1 1 d .
H1A H 0.3210 0.6344 0.3650 0.026 Uiso 1 1 calc R
C2 C 0.4299(3) 0.60553(18) 0.41587(14) 0.0233(8) Uani 1 1 d .
H2 H 0.3902 0.6240 0.4417 0.028 Uiso 1 1 calc R
C3 C 0.5293(3) 0.57195(18) 0.42408(14) 0.0207(8) Uani 1 1 d .
C4 C 0.5835(3) 0.54623(17) 0.38453(14) 0.0210(8) Uani 1 1 d .
H4 H 0.6513 0.5227 0.3884 0.025 Uiso 1 1 calc R
C5 C 0.5383(3) 0.55514(17) 0.33975(14) 0.0183(8) Uani 1 1 d .
H5 H 0.5769 0.5377 0.3132 0.022 Uiso 1 1 calc R
C6 C 0.5728(4) 0.56569(19) 0.47288(15) 0.0261(9) Uani 1 1 d .
H6 H 0.5318 0.5864 0.4973 0.031 Uiso 1 1 calc R
C7 C 0.6635(4) 0.53392(19) 0.48571(15) 0.0269(9) Uani 1 1 d .
H7 H 0.7039 0.5122 0.4616 0.032 Uiso 1 1 calc R
C8 C 0.7071(4) 0.5297(2) 0.53489(15) 0.0306(10) Uani 1 1 d .
C9 C 0.6489(4) 0.5575(2) 0.57253(17) 0.0387(12) Uani 1 1 d .
H9 H 0.5828 0.5813 0.5658 0.046 Uiso 1 1 calc R
C10 C 0.6840(6) 0.5516(2) 0.61914(17) 0.0510(15) Uani 1 1 d .
H10 H 0.6430 0.5718 0.6438 0.061 Uiso 1 1 calc R
C11 C 0.7788(6) 0.5162(3) 0.6300(2) 0.0630(19) Uani 1 1 d .
H11 H 0.8020 0.5114 0.6622 0.076 Uiso 1 1 calc R
C12 C 0.8387(5) 0.4882(3) 0.5945(2) 0.0545(16) Uani 1 1 d .
H12 H 0.9038 0.4638 0.6018 0.065 Uiso 1 1 calc R
C13 C 0.8036(4) 0.4957(2) 0.54742(17) 0.0380(12) Uani 1 1 d .
C14 C 0.2292(3) 0.67369(17) 0.17465(13) 0.0187(8) Uani 1 1 d .
H14 H 0.1902 0.6882 0.2021 0.022 Uiso 1 1 calc R
C15 C 0.2002(3) 0.69836(17) 0.13105(14) 0.0192(8) Uani 1 1 d .
H15 H 0.1424 0.7291 0.1290 0.023 Uiso 1 1 calc R
C16 C 0.2554(3) 0.67833(17) 0.08992(13) 0.0181(8) Uani 1 1 d .
C17 C 0.3387(3) 0.63265(17) 0.09565(14) 0.0206(8) Uani 1 1 d .
H17 H 0.3784 0.6169 0.0688 0.025 Uiso 1 1 calc R
C18 C 0.3629(3) 0.61055(17) 0.14040(14) 0.0206(8) Uani 1 1 d .
H18 H 0.4204 0.5797 0.1435 0.025 Uiso 1 1 calc R
C19 C 0.2197(3) 0.70464(17) 0.04415(14) 0.0215(8) Uani 1 1 d .
H19 H 0.1598 0.7343 0.0450 0.026 Uiso 1 1 calc R
C20 C 0.2630(3) 0.69110(18) 0.00153(14) 0.0222(8) Uani 1 1 d .
H20 H 0.3279 0.6648 -0.0003 0.027 Uiso 1 1 calc R
C21 C 0.2133(3) 0.71556(17) -0.04275(14) 0.0203(8) Uani 1 1 d .
C22 C 0.0950(4) 0.72239(19) -0.04536(15) 0.0258(9) Uani 1 1 d .
H22 H 0.0504 0.7127 -0.0182 0.031 Uiso 1 1 calc R
C23 C 0.0405(4) 0.7429(2) -0.08633(15) 0.0288(10) Uani 1 1 d .
H23 H -0.0400 0.7474 -0.0866 0.035 Uiso 1 1 calc R
C24 C 0.1024(4) 0.75684(19) -0.12640(15) 0.0262(9) Uani 1 1 d .
H24 H 0.0652 0.7714 -0.1542 0.031 Uiso 1 1 calc R
C25 C 0.2187(4) 0.74943(18) -0.12585(14) 0.0241(9) Uani 1 1 d .
H25 H 0.2622 0.7578 -0.1536 0.029 Uiso 1 1 calc R
C26 C 0.2719(3) 0.72973(18) -0.08476(14) 0.0209(8) Uani 1 1 d .
C27 C 0.4234(3) 0.48247(15) 0.23971(12) 0.0121(7) Uani 1 1 d .
C28 C 0.4582(3) 0.41538(15) 0.23965(13) 0.0134(7) Uani 1 1 d .
C29 C 0.3803(3) 0.37024(17) 0.25327(14) 0.0200(8) Uani 1 1 d .
H29 H 0.3056 0.3822 0.2624 0.024 Uiso 1 1 calc R
C30 C 0.5897(3) 0.80804(17) 0.24634(13) 0.0179(8) Uani 1 1 d .
H30 H 0.6433 0.7776 0.2364 0.022 Uiso 1 1 calc R
C31 C 0.4815(3) 0.79021(15) 0.26045(12) 0.0111(7) Uani 1 1 d .
C32 C 0.4041(3) 0.83540(17) 0.27469(15) 0.0214(8) Uani 1 1 d .
H32 H 0.3304 0.8234 0.2851 0.026 Uiso 1 1 calc R
C33 C 0.5667(3) 0.39781(17) 0.22615(15) 0.0208(8) Uani 1 1 d .
H33 H 0.6212 0.4284 0.2175 0.025 Uiso 1 1 calc R
C34 C 0.4447(3) 0.72330(15) 0.25971(12) 0.0106(7) Uani 1 1 d .
O1S O 0.3760(3) 0.86929(19) 0.04544(15) 0.0598(11) Uani 1 1 d .
N1S N 0.2516(4) 0.8786(2) 0.10718(15) 0.0472(11) Uani 1 1 d .
C1S C 0.2800(4) 0.8714(2) 0.06149(18) 0.0399(12) Uani 1 1 d .
H1S H 0.2192 0.8676 0.0394 0.048 Uiso 1 1 calc R
C2S C 0.3360(6) 0.8814(3) 0.1444(2) 0.0685(19) Uani 1 1 d .
H2S1 H 0.4121 0.8832 0.1302 0.103 Uiso 1 1 calc R
H2S2 H 0.3299 0.8442 0.1644 0.103 Uiso 1 1 calc R
H2S3 H 0.3233 0.9185 0.1639 0.103 Uiso 1 1 calc R
C3S C 0.1333(5) 0.8848(3) 0.1209(2) 0.071(2) Uani 1 1 d .
H3S1 H 0.0846 0.8789 0.0930 0.106 Uiso 1 1 calc R
H3S2 H 0.1204 0.9263 0.1342 0.106 Uiso 1 1 calc R
H3S3 H 0.1148 0.8534 0.1450 0.106 Uiso 1 1 calc R

loop_
_atom_site_aniso_label
_atom_site_aniso_U_11
_atom_site_aniso_U_22
_atom_site_aniso_U_33
_atom_site_aniso_U_23
_atom_site_aniso_U_13
_atom_site_aniso_U_12
Cd1 0.01194(12) 0.00569(12) 0.01567(14) 0.00038(10) -0.00122(10) 0.00020(9)
O1 0.0173(12) 0.0080(12) 0.0351(17) 0.0000(11) 0.0026(12) 0.0004(9)
O2 0.0166(12) 0.0052(12) 0.0258(14) 0.0039(10) -0.0013(11) 0.0004(10)
O3 0.0168(12) 0.0082(12) 0.0242(14) -0.0030(11) 0.0001(11) 0.0003(9)
O4 0.0140(12) 0.0094(12) 0.0197(13) -0.0003(10) 0.0002(10) -0.0018(9)
O5 0.0140(12) 0.0112(12) 0.0270(15) 0.0024(12) -0.0034(11) 0.0003(10)
O6 0.034(2) 0.079(3) 0.046(2) 0.009(2) -0.0120(17) 0.0049(18)
O7 0.073(3) 0.051(3) 0.087(3) 0.007(2) -0.039(3) 0.022(2)
O8 0.0274(17) 0.090(3) 0.0258(18) 0.0037(18) -0.0052(14) -0.0144(18)
O9 0.0284(17) 0.078(3) 0.0263(18) 0.0045(17) 0.0063(14) -0.0012(17)
N1 0.0180(16) 0.0092(15) 0.0233(18) 0.0044(12) -0.0041(13) -0.0017(12)
N2 0.041(3) 0.053(3) 0.056(3) 0.005(2) -0.026(2) 0.005(2)
N3 0.0143(15) 0.0142(15) 0.0171(16) -0.0012(12) -0.0015(13) 0.0009(12)
N4 0.0279(19) 0.038(2) 0.021(2) 0.0013(16) 0.0002(15) -0.0083(16)
C1 0.020(2) 0.017(2) 0.027(2) 0.0000(16) -0.0034(16) 0.0032(15)
C2 0.028(2) 0.0171(19) 0.024(2) -0.0029(17) 0.0024(17) -0.0027(17)
C3 0.024(2) 0.0156(19) 0.022(2) 0.0027(16) -0.0062(16) -0.0060(16)
C4 0.021(2) 0.019(2) 0.023(2) 0.0033(16) -0.0065(16) -0.0027(16)
C5 0.0202(19) 0.0132(18) 0.022(2) -0.0018(15) -0.0009(16) -0.0008(15)
C6 0.031(2) 0.027(2) 0.021(2) -0.0017(17) 0.0005(18) -0.0096(18)
C7 0.028(2) 0.026(2) 0.026(2) 0.0031(18) -0.0030(18) -0.0062(18)
C8 0.041(3) 0.027(2) 0.024(2) 0.0106(18) -0.013(2) -0.014(2)
C9 0.055(3) 0.031(3) 0.030(3) 0.008(2) -0.008(2) -0.016(2)
C10 0.095(5) 0.035(3) 0.022(3) 0.005(2) -0.010(3) -0.024(3)
C11 0.111(6) 0.037(3) 0.041(3) 0.014(3) -0.040(4) -0.026(3)
C12 0.065(4) 0.046(3) 0.053(4) 0.016(3) -0.037(3) -0.011(3)
C13 0.045(3) 0.034(3) 0.034(3) 0.011(2) -0.017(2) -0.010(2)
C14 0.0194(19) 0.0174(19) 0.019(2) 0.0002(16) 0.0027(15) 0.0021(15)
C15 0.0173(19) 0.0135(18) 0.027(2) 0.0045(16) -0.0011(16) 0.0041(15)
C16 0.0206(19) 0.0152(19) 0.018(2) 0.0034(15) -0.0004(15) -0.0030(15)
C17 0.026(2) 0.0179(19) 0.018(2) -0.0001(16) 0.0058(16) 0.0010(16)
C18 0.0197(18) 0.0163(19) 0.026(2) -0.0045(15) 0.0034(17) 0.0021(16)
C19 0.025(2) 0.0174(19) 0.022(2) 0.0044(16) -0.0023(16) -0.0016(16)
C20 0.022(2) 0.0174(19) 0.027(2) 0.0033(17) 0.0008(17) -0.0026(16)
C21 0.023(2) 0.0162(19) 0.022(2) -0.0023(16) -0.0024(16) -0.0009(15)
C22 0.029(2) 0.028(2) 0.020(2) 0.0015(18) 0.0003(17) 0.0014(18)
C23 0.024(2) 0.031(2) 0.032(2) 0.0025(19) -0.0015(18) 0.0081(18)
C24 0.036(2) 0.025(2) 0.018(2) 0.0023(17) -0.0044(17) 0.0016(18)
C25 0.032(2) 0.021(2) 0.019(2) 0.0008(17) 0.0013(17) -0.0043(17)
C26 0.021(2) 0.021(2) 0.020(2) -0.0001(16) -0.0004(16) -0.0052(16)
C27 0.0164(17) 0.0078(16) 0.0122(17) -0.0004(14) -0.0012(14) -0.0006(13)
C28 0.0163(17) 0.0085(16) 0.0153(18) 0.0008(14) -0.0044(14) -0.0005(13)
C29 0.0163(18) 0.0124(17) 0.031(2) -0.0004(16) 0.0071(16) -0.0002(14)
C30 0.0219(18) 0.0097(16) 0.022(2) -0.0042(15) 0.0054(16) 0.0011(14)
C31 0.0143(16) 0.0053(15) 0.0137(17) 0.0014(13) -0.0041(14) 0.0006(12)
C32 0.0119(17) 0.0139(18) 0.038(2) 0.0007(17) 0.0049(17) -0.0007(14)
C33 0.0146(17) 0.0097(17) 0.038(2) 0.0063(17) 0.0042(16) -0.0037(15)
C34 0.0158(16) 0.0062(15) 0.0097(16) 0.0003(13) -0.0037(14) 0.0013(12)
O1S 0.055(3) 0.061(3) 0.064(3) 0.012(2) 0.021(2) 0.014(2)
N1S 0.059(3) 0.045(3) 0.038(3) 0.004(2) 0.004(2) -0.011(2)
C1S 0.047(3) 0.034(3) 0.039(3) 0.010(2) 0.005(2) 0.001(2)
C2S 0.085(5) 0.068(4) 0.052(4) 0.008(3) -0.019(3) -0.017(4)
C3S 0.073(4) 0.081(5) 0.058(4) -0.007(3) 0.034(3) -0.015(4)

loop_
_atom_type_symbol
_atom_type_description
_atom_type_scat_dispersion_real
_atom_type_scat_dispersion_imag
_atom_type_scat_source
C C 0.0033 0.0016 'International Tables Vol C Tables 4.2.6.8 and 6.1.1.4'
H H 0.0000 0.0000 'International Tables Vol C Tables 4.2.6.8 and 6.1.1.4'
N N 0.0061 0.0033 'International Tables Vol C Tables 4.2.6.8 and 6.1.1.4'
O O 0.0106 0.0060 'International Tables Vol C Tables 4.2.6.8 and 6.1.1.4'
Cd Cd -0.8075 1.2024 'International Tables Vol C Tables 4.2.6.8 and 6.1.1.4'

loop_
_geom_angle_atom_site_label_1
_geom_angle_atom_site_label_2
_geom_angle_atom_site_label_3
_geom_angle
_geom_angle_site_symmetry_1
_geom_angle_site_symmetry_3
N3 Cd1 N1 170.39(10) . .
N3 Cd1 O5 95.54(10) . .
N1 Cd1 O5 91.57(10) . .
N3 Cd1 O1 98.73(10) . .
N1 Cd1 O1 88.73(10) . .
O5 Cd1 O1 81.13(9) . .
N3 Cd1 O4 85.47(9) . .
N1 Cd1 O4 89.36(9) . .
O5 Cd1 O4 80.43(9) . .
O1 Cd1 O4 161.39(9) . .
N3 Cd1 O2 92.04(9) . .
N1 Cd1 O2 87.30(10) . .
O5 Cd1 O2 135.97(8) . .
O1 Cd1 O2 54.85(8) . .
O4 Cd1 O2 143.50(8) . .
N3 Cd1 O3 83.28(9) . .
N1 Cd1 O3 87.12(9) . .
O5 Cd1 O3 134.70(8) . .
O1 Cd1 O3 144.00(8) . .
O4 Cd1 O3 54.30(8) . .
O2 Cd1 O3 89.23(8) . .
N3 Cd1 C27 98.39(10) . .
N1 Cd1 C27 85.43(10) . .
O5 Cd1 C27 108.39(10) . .
O1 Cd1 C27 27.40(10) . .
O4 Cd1 C27 169.84(9) . .
O2 Cd1 C27 27.63(9) . .
O3 Cd1 C27 116.60(9) . .
C27 O1 Cd1 93.4(2) . .
C27 O2 Cd1 88.8(2) . .
C34 O3 Cd1 88.54(19) . .
C34 O4 Cd1 94.55(19) . .
C1 N1 C5 117.7(3) . .
C1 N1 Cd1 118.8(2) . .
C5 N1 Cd1 123.6(3) . .
O7 N2 O6 124.0(5) . .
O7 N2 C13 117.1(5) . .
O6 N2 C13 118.9(4) . .
C14 N3 C18 117.0(3) . .
C14 N3 Cd1 118.2(2) . .
C18 N3 Cd1 124.4(2) . .
O9 N4 O8 122.8(4) . .
O9 N4 C26 117.8(3) . .
O8 N4 C26 119.4(3) . .
N1 C1 C2 123.1(4) . .
C1 C2 C3 119.6(4) . .
C2 C3 C4 117.2(4) . .
C2 C3 C6 119.6(4) . .
C4 C3 C6 123.3(4) . .
C5 C4 C3 119.7(4) . .
N1 C5 C4 122.8(4) . .
C7 C6 C3 125.8(4) . .
C6 C7 C8 124.7(4) . .
C13 C8 C9 115.6(4) . .
C13 C8 C7 123.4(4) . .
C9 C8 C7 120.9(4) . .
C10 C9 C8 122.3(5) . .
C9 C10 C11 120.1(6) . .
C12 C11 C10 119.9(5) . .
C11 C12 C13 119.4(5) . .
C8 C13 C12 122.7(5) . .
C8 C13 N2 121.7(4) . .
C12 C13 N2 115.6(5) . .
N3 C14 C15 123.0(4) . .
C14 C15 C16 120.2(3) . .
C15 C16 C17 116.6(3) . .
C15 C16 C19 118.4(3) . .
C17 C16 C19 125.0(4) . .
C18 C17 C16 119.6(4) . .
N3 C18 C17 123.5(4) . .
C20 C19 C16 126.5(4) . .
C19 C20 C21 122.0(4) . .
C22 C21 C26 114.9(4) . .
C22 C21 C20 118.4(4) . .
C26 C21 C20 126.6(4) . .
C23 C22 C21 122.3(4) . .
C24 C23 C22 120.4(4) . .
C23 C24 C25 119.4(4) . .
C24 C25 C26 119.6(4) . .
C25 C26 C21 123.4(4) . .
C25 C26 N4 116.6(3) . .
C21 C26 N4 120.0(3) . .
O1 C27 O2 122.1(3) . .
O1 C27 C28 118.5(3) . .
O2 C27 C28 119.4(3) . .
O1 C27 Cd1 59.15(16) . .
O2 C27 Cd1 63.56(17) . .
C28 C27 Cd1 169.9(2) . .
C33 C28 C29 119.5(3) . .
C33 C28 C27 121.0(3) . .
C29 C28 C27 119.6(3) . .
C30 C29 C28 120.8(3) 3_645 .
C29 C30 C31 119.9(3) 3_655 .
C30 C31 C32 119.2(3) . .
C30 C31 C34 121.7(3) . .
C32 C31 C34 119.1(3) . .
C33 C32 C31 120.8(3) 3_655 .
C28 C33 C32 119.8(3) . 3_645
O4 C34 O3 122.6(3) . .
O4 C34 C31 118.6(3) . .
O3 C34 C31 118.8(3) . .
C1S N1S C2S 122.0(5) . .
C1S N1S C3S 120.5(5) . .
C2S N1S C3S 117.5(5) . .
O1S C1S N1S 126.4(5) . .

loop_
_geom_bond_atom_site_label_1
_geom_bond_atom_site_label_2
_geom_bond_distance
_geom_bond_site_symmetry_2
Cd1 N3 2.322(3) .
Cd1 N1 2.335(3) .
Cd1 O5 2.338(3) .
Cd1 O1 2.350(2) .
Cd1 O4 2.358(2) .
Cd1 O2 2.447(2) .
Cd1 O3 2.487(2) .
Cd1 C27 2.732(3) .
O1 C27 1.260(4) .
O2 C27 1.267(4) .
O3 C34 1.264(4) .
O4 C34 1.260(4) .
O6 N2 1.233(6) .
O7 N2 1.225(5) .
O8 N4 1.217(4) .
O9 N4 1.212(4) .
N1 C1 1.335(5) .
N1 C5 1.345(5) .
N2 C13 1.472(7) .
N3 C14 1.339(5) .
N3 C18 1.346(5) .
N4 C26 1.470(5) .
C1 C2 1.384(6) .
C2 C3 1.392(5) .
C3 C4 1.396(6) .
C3 C6 1.470(5) .
C4 C5 1.379(5) .
C6 C7 1.317(6) .
C7 C8 1.477(6) .
C8 C13 1.394(6) .
C8 C9 1.394(7) .
C9 C10 1.380(6) .
C10 C11 1.383(9) .
C11 C12 1.361(9) .
C12 C13 1.396(7) .
C14 C15 1.378(5) .
C15 C16 1.394(5) .
C16 C17 1.396(5) .
C16 C19 1.467(5) .
C17 C18 1.375(5) .
C19 C20 1.334(5) .
C20 C21 1.472(5) .
C21 C22 1.399(5) .
C21 C26 1.401(5) .
C22 C23 1.390(6) .
C23 C24 1.373(6) .
C24 C25 1.376(6) .
C25 C26 1.380(5) .
C27 C28 1.500(4) .
C28 C33 1.383(5) .
C28 C29 1.388(5) .
C29 C30 1.384(5) 3_645
C30 C29 1.384(5) 3_655
C30 C31 1.386(5) .
C31 C32 1.390(5) .
C31 C34 1.504(4) .
C32 C33 1.386(5) 3_655
C33 C32 1.386(5) 3_645
O1S C1S 1.215(6) .
N1S C1S 1.336(6) .
N1S C2S 1.443(7) .
N1S C3S 1.448(7) .

loop_
_geom_hbond_atom_site_label_D
_geom_hbond_atom_site_label_H
_geom_hbond_atom_site_label_A
_geom_hbond_distance_DH
_geom_hbond_distance_HA
_geom_hbond_distance_DA
_geom_hbond_angle_DHA
_geom_hbond_site_symmetry_A
O5 H9A O3 0.814(10) 1.944(16) 2.733(3) 163(4) 6_556
O5 H9B O2 0.814(10) 2.023(17) 2.804(3) 161(4) 6_556
